data_2310920
loop_
_publ_author_name
'Newnham, R.E.'
'Megaw, H.D.'

_publ_section_title
;
 The crystal structure of celsian (barium felspar)
;
_journal_name_full 'Acta Crystallographica (1,1948-23,1967)'
_journal_page_first 303
_journal_page_last 312
_journal_volume 13
_journal_year 1960
_chemical_formula_sum 'Al1.77 Ba0.8 K0.2 O8 Si2.23'
_chemical_name_systematic '(Ba0.8 K0.2) ((Al1.77 Si2.23) O8)'
_space_group_IT_number 15
_symmetry_space_group_name_Hall '-I 2yc'
_symmetry_space_group_name_H-M 'I 1 2/c 1'
_cell_angle_alpha 90
_cell_angle_beta 115.22
_cell_angle_gamma 90
_cell_formula_units_Z 8
_cell_length_a 8.627
_cell_length_b 13.045
_cell_length_c 14.408
_cell_volume 1466.904
_citation_journal_id_ASTM ACCRA9
_cod_data_source_file Newnham_ACCRA9_1960_1004.cif
_cod_data_source_block Al1.77Ba0.8K0.2O8Si2.23
_cod_original_sg_symbol_Hall '-C 2yc (x,y,-x+z)'
_cod_database_code 2310920

loop_
_symmetry_equiv_pos_as_xyz
x,y,z
-x,y,-z+1/2
-x,-y,-z
x,-y,z-1/2
x+1/2,y+1/2,z+1/2
-x+1/2,y+1/2,-z+1
-x+1/2,-y+1/2,-z+1/2
x+1/2,-y+1/2,z

loop_
_atom_site_label
_atom_site_type_symbol
_atom_site_fract_x
_atom_site_fract_y
_atom_site_fract_z
_atom_site_occupancy
_atom_site_U_iso_or_equiv
O5 O-2 0.0224 0.3072 0.1233 1 0.0
O3 O-2 0.8323 0.1388 0.1111 1 0.0
Si4 Si+4 0.7004 0.1165 0.6735 0.79 0.0
Al2 Al+3 0.0073 0.1832 0.6142 0.68 0.0
Al3 Al+3 0.7058 0.1205 0.1733 0.65 0.0
K1 K+1 0.2826 0 0.0653 0.2 0.0
Si1 Si+4 0.0091 0.1828 0.1096 0.77 0.0
O7 O-2 0.1826 0.1298 0.1947 1 0.0
Al4 Al+3 0.7004 0.1165 0.6735 0.21 0.0
Si2 Si+4 0.0073 0.1832 0.6142 0.32 0.0
Si3 Si+4 0.7058 0.1205 0.1733 0.35 0.0
O8 O-2 0.1904 0.1232 0.7019 1 0.0
Al1 Al+3 0.0091 0.1828 0.1096 0.23 0.0
O2 O-2 0.6238 0.0001 0.1429 1 0.0
Ba1 Ba+2 0.2826 0 0.0653 0.8 0.0
O6 O-2 0.03 0.313 0.6321 1 0.0
O1 O-2 0.9996 0.1382 0.0003 1 0.0
O4 O-2 0.8221 0.1368 0.6133 1 0.0
